data_1550880
loop_
_publ_author_name
'Wang, Ruiyao'
'Aquino, Manuel A.S.'

_publ_section_title
;
 1,3-Bis(2,4,6-trimethylphenyl)imidazolium perchlorate
;
_journal_coeditor_code SJ4202
_journal_issue 4
_journal_name_full IUCrData
_journal_page_first x190494
_journal_paper_doi 10.1107/S2414314619004942
_journal_volume 4
_journal_year 2019
_chemical_formula_iupac 'C21 H25 N2 +, Cl O4 -'
_chemical_formula_moiety 'C21 H25 N2 +, Cl O4 -'
_chemical_formula_sum 'C21 H25 Cl N2 O4'
_chemical_formula_weight 404.88
_chemical_name_systematic
;
1,3-Bis(2,4,6-trimethylphenyl)imidazolium perchlorate
;
_space_group_crystal_system monoclinic
_space_group_IT_number 7
_space_group_name_Hall 'P -2yc'
_space_group_name_H-M_alt 'P 1 c 1'
_symmetry_space_group_name_Hall 'P -2yc'
_symmetry_space_group_name_H-M 'P 1 c 1'
_atom_sites_solution_hydrogens geom
_audit_creation_method SHELXL-2018/1
_cell_angle_alpha 90
_cell_angle_beta 103.9580(10)
_cell_angle_gamma 90
_cell_formula_units_Z 4
_cell_length_a 8.4771(2)
_cell_length_b 16.0726(4)
_cell_length_c 15.7922(3)
_cell_measurement_reflns_used 3592
_cell_measurement_temperature 180(2)
_cell_measurement_theta_max 26.22
_cell_measurement_theta_min 2.66
_cell_volume 2088.14(8)
_computing_cell_refinement
;
SAINT (Bruker, 2010)
;
_computing_data_collection
;
APEX2 (Bruker, 2010)
;
_computing_data_reduction
;
SAINT (Bruker, 2010)
;
_computing_molecular_graphics
;
SHELXTL (Sheldrick, 2008)
;
_computing_publication_material
;
SHELXTL (Sheldrick, 2008)
;
_computing_structure_refinement
;
SHELXL2018 (Sheldrick, 2015)
;
_computing_structure_solution
;
SHELXS97 (Sheldrick, 2008)
;
_diffrn_ambient_temperature 180(2)
_diffrn_measured_fraction_theta_full 0.996
_diffrn_measured_fraction_theta_max 0.995
_diffrn_measurement_device_type 'Bruker APEXII CCD'
_diffrn_measurement_method '\f and \w scans'
_diffrn_radiation_monochromator graphite
_diffrn_radiation_type MoK\a
_diffrn_radiation_wavelength 0.71073
_diffrn_reflns_av_R_equivalents 0.0248
_diffrn_reflns_av_unetI/netI 0.0393
_diffrn_reflns_limit_h_max 9
_diffrn_reflns_limit_h_min -10
_diffrn_reflns_limit_k_max 18
_diffrn_reflns_limit_k_min -19
_diffrn_reflns_limit_l_max 19
_diffrn_reflns_limit_l_min -17
_diffrn_reflns_number 9700
_diffrn_reflns_theta_full 25.242
_diffrn_reflns_theta_max 25.990
_diffrn_reflns_theta_min 1.836
_diffrn_source 'fine-focus sealed tube'
_exptl_absorpt_coefficient_mu 0.212
_exptl_absorpt_correction_T_max 0.9833
_exptl_absorpt_correction_T_min 0.9490
_exptl_absorpt_correction_type multi-scan
_exptl_absorpt_process_details
;
(SADABS; Bruker, 2010)
;
_exptl_crystal_colour colourless
_exptl_crystal_density_diffrn 1.288
_exptl_crystal_description plate
_exptl_crystal_F_000 856
_exptl_crystal_size_max 0.250
_exptl_crystal_size_mid 0.200
_exptl_crystal_size_min 0.080
_refine_diff_density_max 0.179
_refine_diff_density_min -0.287
_refine_ls_abs_structure_details
;
 Refined as an inversion twin
;
_refine_ls_abs_structure_Flack 0.11(7)
_refine_ls_extinction_method none
_refine_ls_goodness_of_fit_ref 1.037
_refine_ls_hydrogen_treatment constr
_refine_ls_matrix_type full
_refine_ls_number_parameters 518
_refine_ls_number_reflns 5877
_refine_ls_number_restraints 2
_refine_ls_restrained_S_all 1.037
_refine_ls_R_factor_all 0.0473
_refine_ls_R_factor_gt 0.0378
_refine_ls_shift/su_max 0.001
_refine_ls_shift/su_mean 0.000
_refine_ls_structure_factor_coef Fsqd
_refine_ls_weighting_details 'w=1/[\s^2^(Fo^2^)+(0.0521P)^2^+0.1933P] where P=(Fo^2^+2Fc^2^)/3'
_refine_ls_weighting_scheme calc
_refine_ls_wR_factor_gt 0.0918
_refine_ls_wR_factor_ref 0.0987
_reflns_number_gt 5049
_reflns_number_total 5877
_reflns_threshold_expression 'I > 2\s(I)'
_cod_data_source_file sj4202sup1.cif
_cod_data_source_block I
_cod_database_code 1550880
_shelx_space_group_comment
;
The symmetry employed for this shelxl refinement is uniquely defined
by the following loop, which should always be used as a source of
symmetry information in preference to the above space-group names.
They are only intended as comments.
;
_shelx_estimated_absorpt_t_min 0.949
_shelx_estimated_absorpt_t_max 0.983

loop_
_space_group_symop_operation_xyz
'x, y, z'
'x, -y, z+1/2'

loop_
_atom_site_type_symbol
_atom_site_label
_atom_site_fract_x
_atom_site_fract_y
_atom_site_fract_z
_atom_site_U_iso_or_equiv
_atom_site_adp_type
_atom_site_calc_flag
_atom_site_occupancy
N N1 0.2216(4) 0.56851(17) -0.06414(17) 0.0294(6) Uani d 1
N N2 0.1903(3) 0.57959(17) 0.06729(17) 0.0284(6) Uani d 1
N N3 0.6168(4) 0.06465(17) -0.06288(17) 0.0296(7) Uani d 1
N N4 0.5868(3) 0.07431(17) 0.06929(17) 0.0279(6) Uani d 1
C C1 0.2506(4) 0.6165(2) 0.0063(2) 0.0274(7) Uani d 1
H H1A 0.305234 0.668566 0.012313 0.033 Uiso calc 1
C C2 0.1378(5) 0.4991(2) -0.0484(2) 0.0383(9) Uani d 1
H H2A 0.100289 0.454850 -0.087960 0.046 Uiso calc 1
C C3 0.1191(5) 0.5058(2) 0.0337(2) 0.0361(9) Uani d 1
H H3A 0.066664 0.466832 0.062939 0.043 Uiso calc 1
C C4 0.2781(4) 0.5859(2) -0.1422(2) 0.0281(8) Uani d 1
C C5 0.1696(5) 0.6240(2) -0.2123(2) 0.0336(8) Uani d 1
C C6 0.2302(5) 0.6416(2) -0.2856(2) 0.0404(10) Uani d 1
H H6A 0.160705 0.667849 -0.334511 0.048 Uiso calc 1
C C7 0.3861(5) 0.6223(2) -0.2892(2) 0.0385(9) Uani d 1
C C8 0.4882(5) 0.5830(2) -0.2179(2) 0.0390(9) Uani d 1
H H8A 0.596135 0.569337 -0.220130 0.047 Uiso calc 1
C C9 0.4347(5) 0.5634(2) -0.1430(2) 0.0333(8) Uani d 1
C C10 -0.0005(5) 0.6463(3) -0.2089(3) 0.0541(12) Uani d 1
H H10A 0.002536 0.681936 -0.158141 0.081 Uiso calc 1
H H10B -0.061391 0.595436 -0.203965 0.081 Uiso calc 1
H H10C -0.053771 0.676104 -0.262248 0.081 Uiso calc 1
C C11 0.4493(6) 0.6432(3) -0.3678(3) 0.0563(12) Uani d 1
H H11A 0.379572 0.685500 -0.402777 0.084 Uiso calc 1
H H11B 0.449207 0.592976 -0.403026 0.084 Uiso calc 1
H H11C 0.560481 0.664637 -0.348748 0.084 Uiso calc 1
C C12 0.5465(5) 0.5209(3) -0.0664(2) 0.0483(11) Uani d 1
H H12A 0.563672 0.557230 -0.015094 0.073 Uiso calc 1
H H12B 0.651022 0.509474 -0.080179 0.073 Uiso calc 1
H H12C 0.497272 0.468529 -0.054071 0.073 Uiso calc 1
C C13 0.1951(4) 0.6141(2) 0.1526(2) 0.0291(8) Uani d 1
C C14 0.3458(4) 0.6305(2) 0.2093(2) 0.0317(8) Uani d 1
C C15 0.3442(5) 0.6652(2) 0.2898(2) 0.0357(9) Uani d 1
H H15A 0.445012 0.677350 0.329421 0.043 Uiso calc 1
C C16 0.2030(5) 0.6825(2) 0.3145(2) 0.0330(8) Uani d 1
C C17 0.0552(5) 0.6646(2) 0.2568(2) 0.0353(8) Uani d 1
H H17A -0.043016 0.675867 0.273555 0.042 Uiso calc 1
C C18 0.0480(4) 0.6303(2) 0.1747(2) 0.0321(8) Uani d 1
C C19 0.5043(5) 0.6155(3) 0.1858(3) 0.0432(10) Uani d 1
H H19A 0.592296 0.614705 0.239025 0.065 Uiso calc 1
H H19B 0.523974 0.660089 0.147300 0.065 Uiso calc 1
H H19C 0.500343 0.561912 0.155792 0.065 Uiso calc 1
C C20 0.2073(5) 0.7232(2) 0.4015(2) 0.0435(10) Uani d 1
H H20A 0.317745 0.719905 0.438848 0.065 Uiso calc 1
H H20B 0.131934 0.694377 0.429776 0.065 Uiso calc 1
H H20C 0.175135 0.781692 0.392175 0.065 Uiso calc 1
C C21 -0.1132(5) 0.6144(3) 0.1114(3) 0.0450(10) Uani d 1
H H21A -0.198908 0.644818 0.130297 0.067 Uiso calc 1
H H21B -0.137225 0.554651 0.109730 0.067 Uiso calc 1
H H21C -0.108348 0.633255 0.053112 0.067 Uiso calc 1
C C22 0.6483(4) 0.1107(2) 0.0089(2) 0.0290(8) Uani d 1
H H22A 0.705933 0.161930 0.015982 0.035 Uiso calc 1
C C23 0.5310(5) -0.0048(2) -0.0470(2) 0.0381(9) Uani d 1
H H23A 0.492428 -0.048828 -0.086827 0.046 Uiso calc 1
C C24 0.5125(5) 0.0015(2) 0.0343(2) 0.0382(9) Uani d 1
H H24A 0.458141 -0.037154 0.062926 0.046 Uiso calc 1
C C25 0.6691(4) 0.0848(2) -0.1410(2) 0.0299(8) Uani d 1
C C26 0.5517(5) 0.1085(2) -0.2152(2) 0.0353(9) Uani d 1
C C27 0.6090(5) 0.1336(2) -0.2872(2) 0.0417(10) Uani d 1
H H27A 0.533204 0.153149 -0.337817 0.050 Uiso calc 1
C C28 0.7706(6) 0.1309(2) -0.2873(2) 0.0439(10) Uani d 1
C C29 0.8819(5) 0.1048(3) -0.2122(2) 0.0413(10) Uani d 1
H H29A 0.994130 0.102928 -0.211641 0.050 Uiso calc 1
C C30 0.8325(5) 0.0815(2) -0.1379(2) 0.0344(9) Uani d 1
C C31 0.3741(5) 0.1083(3) -0.2191(3) 0.0530(12) Uani d 1
H H31A 0.316293 0.140696 -0.269655 0.079 Uiso calc 1
H H31B 0.355442 0.132997 -0.165633 0.079 Uiso calc 1
H H31C 0.333752 0.050876 -0.224619 0.079 Uiso calc 1
C C32 0.8276(7) 0.1557(3) -0.3665(3) 0.0636(14) Uani d 1
H H32A 0.761409 0.202142 -0.395873 0.095 Uiso calc 1
H H32B 0.816930 0.108347 -0.406574 0.095 Uiso calc 1
H H32C 0.941792 0.172928 -0.348958 0.095 Uiso calc 1
C C33 0.9582(5) 0.0541(3) -0.0571(2) 0.0501(11) Uani d 1
H H33A 0.918355 0.004857 -0.032095 0.075 Uiso calc 1
H H33B 0.977447 0.099179 -0.014142 0.075 Uiso calc 1
H H33C 1.060010 0.040410 -0.073036 0.075 Uiso calc 1
C C34 0.5987(4) 0.1071(2) 0.1559(2) 0.0281(8) Uani d 1
C C35 0.7530(4) 0.1161(2) 0.2124(2) 0.0292(8) Uani d 1
C C36 0.7620(5) 0.1519(2) 0.2932(2) 0.0339(9) Uani d 1
H H36A 0.865316 0.158801 0.332486 0.041 Uiso calc 1
C C37 0.6224(5) 0.1781(2) 0.3183(2) 0.0338(8) Uani d 1
C C38 0.4722(5) 0.1654(2) 0.2613(2) 0.0358(9) Uani d 1
H H38A 0.376804 0.180914 0.278999 0.043 Uiso calc 1
C C39 0.4567(4) 0.1307(2) 0.1789(2) 0.0311(8) Uani d 1
C C40 0.9067(4) 0.0915(2) 0.1869(2) 0.0384(9) Uani d 1
H H40A 0.995085 0.085272 0.239428 0.058 Uiso calc 1
H H40B 0.935438 0.134556 0.149317 0.058 Uiso calc 1
H H40C 0.889510 0.038503 0.155199 0.058 Uiso calc 1
C C41 0.6383(6) 0.2226(3) 0.4039(2) 0.0499(11) Uani d 1
H H41A 0.552190 0.203848 0.431176 0.075 Uiso calc 1
H H41B 0.628567 0.282686 0.393653 0.075 Uiso calc 1
H H41C 0.744623 0.210108 0.442704 0.075 Uiso calc 1
C C42 0.2906(5) 0.1227(3) 0.1162(3) 0.0433(10) Uani d 1
H H42A 0.299361 0.135682 0.056868 0.065 Uiso calc 1
H H42B 0.214734 0.161535 0.133280 0.065 Uiso calc 1
H H42C 0.250677 0.065660 0.117998 0.065 Uiso calc 1
Cl Cl1 0.19602(10) 0.84117(6) -0.00581(6) 0.0367(2) Uani d 1
Cl Cl2 0.80684(10) 0.33141(6) 0.00185(6) 0.0359(2) Uani d 1
O O1 0.3521(3) 0.80080(18) 0.02427(18) 0.0481(7) Uani d 1
O O2 0.0698(3) 0.78046(16) -0.01380(19) 0.0495(7) Uani d 1
O O3 0.1824(4) 0.90408(17) 0.05591(18) 0.0492(7) Uani d 1
O O4 0.1895(4) 0.8787(2) -0.08888(19) 0.0627(9) Uani d 1
O O5 0.6417(3) 0.30266(17) -0.02108(17) 0.0425(7) Uani d 1
O O6 0.9118(3) 0.26184(17) 0.03387(19) 0.0513(8) Uani d 1
O O7 0.8257(4) 0.39378(17) 0.06874(18) 0.0498(8) Uani d 1
O O8 0.8495(4) 0.36686(18) -0.07326(19) 0.0536(8) Uani d 1

loop_
_atom_site_aniso_label
_atom_site_aniso_U_11
_atom_site_aniso_U_22
_atom_site_aniso_U_33
_atom_site_aniso_U_12
_atom_site_aniso_U_13
_atom_site_aniso_U_23
N1 0.0359(17) 0.0268(15) 0.0277(14) -0.0026(13) 0.0117(12) -0.0018(12)
N2 0.0315(16) 0.0282(15) 0.0269(15) -0.0005(13) 0.0099(12) 0.0008(12)
N3 0.0331(16) 0.0297(15) 0.0252(14) -0.0013(13) 0.0055(12) -0.0010(12)
N4 0.0289(16) 0.0308(15) 0.0236(14) -0.0056(12) 0.0057(11) -0.0015(12)
C1 0.0299(18) 0.0252(17) 0.0284(18) -0.0020(14) 0.0096(14) -0.0023(14)
C2 0.045(2) 0.032(2) 0.040(2) -0.0103(18) 0.0151(17) -0.0081(16)
C3 0.047(2) 0.0279(18) 0.037(2) -0.0091(17) 0.0167(17) -0.0023(15)
C4 0.034(2) 0.0252(17) 0.0257(17) -0.0025(15) 0.0083(14) -0.0022(14)
C5 0.038(2) 0.036(2) 0.0270(18) 0.0032(17) 0.0090(16) -0.0062(15)
C6 0.053(3) 0.041(2) 0.0250(19) 0.003(2) 0.0041(17) 0.0024(16)
C7 0.054(3) 0.036(2) 0.0287(19) -0.0071(19) 0.0168(17) -0.0058(16)
C8 0.038(2) 0.045(2) 0.037(2) -0.0036(18) 0.0140(17) -0.0064(17)
C9 0.036(2) 0.035(2) 0.0289(18) -0.0003(17) 0.0078(15) -0.0011(16)
C10 0.042(3) 0.077(3) 0.040(2) 0.020(2) 0.0049(18) -0.002(2)
C11 0.073(3) 0.062(3) 0.042(2) -0.005(3) 0.029(2) 0.002(2)
C12 0.041(2) 0.064(3) 0.040(2) 0.016(2) 0.0085(18) 0.008(2)
C13 0.037(2) 0.0279(18) 0.0246(17) -0.0002(15) 0.0118(14) 0.0019(14)
C14 0.0295(19) 0.034(2) 0.0312(19) 0.0025(16) 0.0075(14) 0.0013(15)
C15 0.035(2) 0.042(2) 0.0289(19) 0.0013(17) 0.0062(15) 0.0016(16)
C16 0.042(2) 0.0332(19) 0.0251(18) -0.0001(17) 0.0103(15) 0.0044(15)
C17 0.036(2) 0.038(2) 0.037(2) 0.0011(17) 0.0187(16) 0.0000(16)
C18 0.032(2) 0.0318(19) 0.0335(19) -0.0020(16) 0.0103(15) 0.0002(15)
C19 0.033(2) 0.060(3) 0.037(2) 0.0034(19) 0.0098(17) -0.0009(19)
C20 0.060(3) 0.046(2) 0.0287(19) -0.005(2) 0.0183(18) 0.0007(17)
C21 0.029(2) 0.055(3) 0.051(2) -0.0012(19) 0.0109(17) -0.011(2)
C22 0.0305(19) 0.0287(17) 0.0269(18) -0.0041(15) 0.0050(14) -0.0009(14)
C23 0.047(2) 0.0303(19) 0.035(2) -0.0129(18) 0.0064(17) -0.0079(16)
C24 0.043(2) 0.0329(19) 0.038(2) -0.0132(17) 0.0088(17) 0.0003(16)
C25 0.040(2) 0.0270(18) 0.0216(16) -0.0024(15) 0.0046(14) -0.0036(13)
C26 0.042(2) 0.035(2) 0.0267(18) 0.0068(17) 0.0029(16) -0.0064(15)
C27 0.057(3) 0.038(2) 0.0246(19) 0.003(2) -0.0015(17) -0.0006(16)
C28 0.066(3) 0.041(2) 0.0254(19) -0.008(2) 0.0121(18) -0.0036(17)
C29 0.040(2) 0.051(2) 0.035(2) -0.0072(19) 0.0124(17) -0.0063(17)
C30 0.039(2) 0.036(2) 0.0264(18) -0.0005(17) 0.0048(15) -0.0029(15)
C31 0.044(3) 0.067(3) 0.042(2) 0.017(2) -0.0001(19) -0.003(2)
C32 0.092(4) 0.070(3) 0.033(2) -0.023(3) 0.024(2) -0.003(2)
C33 0.038(2) 0.077(3) 0.034(2) 0.009(2) 0.0050(17) 0.005(2)
C34 0.0306(19) 0.0299(18) 0.0239(17) -0.0023(15) 0.0065(14) 0.0015(14)
C35 0.0274(18) 0.0314(19) 0.0291(18) 0.0005(15) 0.0077(14) 0.0044(14)
C36 0.036(2) 0.0358(19) 0.0270(18) -0.0028(17) 0.0023(15) 0.0036(15)
C37 0.047(2) 0.0313(19) 0.0231(17) -0.0007(17) 0.0084(15) 0.0036(14)
C38 0.037(2) 0.039(2) 0.034(2) 0.0031(17) 0.0130(16) 0.0022(16)
C39 0.033(2) 0.0328(19) 0.0280(18) -0.0027(16) 0.0089(14) 0.0016(14)
C40 0.031(2) 0.052(2) 0.032(2) -0.0015(18) 0.0080(16) 0.0002(17)
C41 0.073(3) 0.048(2) 0.029(2) 0.003(2) 0.0127(19) -0.0027(18)
C42 0.029(2) 0.057(3) 0.042(2) 0.0013(19) 0.0063(16) -0.0059(19)
Cl1 0.0337(5) 0.0368(5) 0.0371(5) -0.0035(4) 0.0038(4) -0.0019(4)
Cl2 0.0359(6) 0.0336(5) 0.0388(5) -0.0037(4) 0.0102(4) 0.0033(4)
O1 0.0275(15) 0.0449(16) 0.0651(19) -0.0001(12) -0.0016(13) -0.0105(14)
O2 0.0327(16) 0.0419(15) 0.0703(19) -0.0129(13) 0.0055(13) -0.0081(14)
O3 0.0603(19) 0.0398(15) 0.0480(17) -0.0002(14) 0.0139(14) -0.0100(13)
O4 0.080(2) 0.069(2) 0.0383(16) -0.0050(19) 0.0125(15) 0.0101(15)
O5 0.0319(15) 0.0458(16) 0.0477(16) -0.0068(12) 0.0058(12) 0.0009(13)
O6 0.0397(16) 0.0387(15) 0.070(2) 0.0044(13) 0.0034(14) 0.0113(14)
O7 0.060(2) 0.0413(16) 0.0488(17) -0.0123(14) 0.0152(14) -0.0116(13)
O8 0.068(2) 0.0515(18) 0.0504(17) -0.0055(16) 0.0313(15) 0.0110(14)

loop_
_atom_type_symbol
_atom_type_description
_atom_type_scat_dispersion_real
_atom_type_scat_dispersion_imag
_atom_type_scat_source
C C 0.0033 0.0016 'International Tables Vol C Tables 4.2.6.8 and 6.1.1.4'
H H 0.0000 0.0000 'International Tables Vol C Tables 4.2.6.8 and 6.1.1.4'
N N 0.0061 0.0033 'International Tables Vol C Tables 4.2.6.8 and 6.1.1.4'
O O 0.0106 0.0060 'International Tables Vol C Tables 4.2.6.8 and 6.1.1.4'
Cl Cl 0.1484 0.1585 'International Tables Vol C Tables 4.2.6.8 and 6.1.1.4'

loop_
_geom_angle_atom_site_label_1
_geom_angle_atom_site_label_2
_geom_angle_atom_site_label_3
_geom_angle
C1 N1 C2 108.6(3)
C1 N1 C4 124.6(3)
C2 N1 C4 126.8(3)
C1 N2 C3 108.3(3)
C1 N2 C13 124.9(3)
C3 N2 C13 126.8(3)
C22 N3 C23 107.5(3)
C22 N3 C25 124.4(3)
C23 N3 C25 128.0(3)
C22 N4 C24 107.8(3)
C22 N4 C34 124.7(3)
C24 N4 C34 127.5(3)
N1 C1 N2 108.7(3)
N1 C1 H1A 125.6
N2 C1 H1A 125.6
C3 C2 N1 107.2(3)
C3 C2 H2A 126.4
N1 C2 H2A 126.4
C2 C3 N2 107.3(3)
C2 C3 H3A 126.4
N2 C3 H3A 126.4
C9 C4 C5 123.9(3)
C9 C4 N1 118.2(3)
C5 C4 N1 117.8(3)
C4 C5 C6 116.0(4)
C4 C5 C10 122.1(3)
C6 C5 C10 121.9(4)
C7 C6 C5 122.5(4)
C7 C6 H6A 118.8
C5 C6 H6A 118.8
C6 C7 C8 119.0(4)
C6 C7 C11 121.5(4)
C8 C7 C11 119.5(4)
C7 C8 C9 121.3(4)
C7 C8 H8A 119.4
C9 C8 H8A 119.4
C4 C9 C8 117.2(3)
C4 C9 C12 122.0(3)
C8 C9 C12 120.7(4)
C5 C10 H10A 109.5
C5 C10 H10B 109.5
H10A C10 H10B 109.5
C5 C10 H10C 109.5
H10A C10 H10C 109.5
H10B C10 H10C 109.5
C7 C11 H11A 109.5
C7 C11 H11B 109.5
H11A C11 H11B 109.5
C7 C11 H11C 109.5
H11A C11 H11C 109.5
H11B C11 H11C 109.5
C9 C12 H12A 109.5
C9 C12 H12B 109.5
H12A C12 H12B 109.5
C9 C12 H12C 109.5
H12A C12 H12C 109.5
H12B C12 H12C 109.5
C14 C13 C18 122.5(3)
C14 C13 N2 119.0(3)
C18 C13 N2 118.5(3)
C15 C14 C13 116.9(3)
C15 C14 C19 119.9(3)
C13 C14 C19 123.2(3)
C16 C15 C14 122.8(3)
C16 C15 H15A 118.6
C14 C15 H15A 118.6
C15 C16 C17 118.7(3)
C15 C16 C20 120.9(3)
C17 C16 C20 120.4(4)
C16 C17 C18 121.4(3)
C16 C17 H17A 119.3
C18 C17 H17A 119.3
C17 C18 C13 117.6(3)
C17 C18 C21 120.8(3)
C13 C18 C21 121.6(3)
C14 C19 H19A 109.5
C14 C19 H19B 109.5
H19A C19 H19B 109.5
C14 C19 H19C 109.5
H19A C19 H19C 109.5
H19B C19 H19C 109.5
C16 C20 H20A 109.5
C16 C20 H20B 109.5
H20A C20 H20B 109.5
C16 C20 H20C 109.5
H20A C20 H20C 109.5
H20B C20 H20C 109.5
C18 C21 H21A 109.5
C18 C21 H21B 109.5
H21A C21 H21B 109.5
C18 C21 H21C 109.5
H21A C21 H21C 109.5
H21B C21 H21C 109.5
N3 C22 N4 109.6(3)
N3 C22 H22A 125.2
N4 C22 H22A 125.2
C24 C23 N3 107.5(3)
C24 C23 H23A 126.3
N3 C23 H23A 126.3
C23 C24 N4 107.5(3)
C23 C24 H24A 126.2
N4 C24 H24A 126.2
C30 C25 C26 123.3(3)
C30 C25 N3 118.3(3)
C26 C25 N3 118.3(3)
C25 C26 C27 116.4(4)
C25 C26 C31 122.9(4)
C27 C26 C31 120.8(3)
C28 C27 C26 122.3(3)
C28 C27 H27A 118.8
C26 C27 H27A 118.8
C27 C28 C29 118.7(4)
C27 C28 C32 121.1(4)
C29 C28 C32 120.2(4)
C30 C29 C28 121.4(4)
C30 C29 H29A 119.3
C28 C29 H29A 119.3
C25 C30 C29 117.7(3)
C25 C30 C33 122.6(4)
C29 C30 C33 119.7(4)
C26 C31 H31A 109.5
C26 C31 H31B 109.5
H31A C31 H31B 109.5
C26 C31 H31C 109.5
H31A C31 H31C 109.5
H31B C31 H31C 109.5
C28 C32 H32A 109.5
C28 C32 H32B 109.5
H32A C32 H32B 109.5
C28 C32 H32C 109.5
H32A C32 H32C 109.5
H32B C32 H32C 109.5
C30 C33 H33A 109.5
C30 C33 H33B 109.5
H33A C33 H33B 109.5
C30 C33 H33C 109.5
H33A C33 H33C 109.5
H33B C33 H33C 109.5
C39 C34 C35 122.7(3)
C39 C34 N4 118.6(3)
C35 C34 N4 118.8(3)
C36 C35 C34 117.7(3)
C36 C35 C40 119.8(3)
C34 C35 C40 122.5(3)
C35 C36 C37 121.6(3)
C35 C36 H36A 119.2
C37 C36 H36A 119.2
C38 C37 C36 118.6(3)
C38 C37 C41 121.4(4)
C36 C37 C41 119.9(3)
C37 C38 C39 122.0(4)
C37 C38 H38A 119.0
C39 C38 H38A 119.0
C34 C39 C38 117.4(3)
C34 C39 C42 122.1(3)
C38 C39 C42 120.5(3)
C35 C40 H40A 109.5
C35 C40 H40B 109.5
H40A C40 H40B 109.5
C35 C40 H40C 109.5
H40A C40 H40C 109.5
H40B C40 H40C 109.5
C37 C41 H41A 109.5
C37 C41 H41B 109.5
H41A C41 H41B 109.5
C37 C41 H41C 109.5
H41A C41 H41C 109.5
H41B C41 H41C 109.5
C39 C42 H42A 109.5
C39 C42 H42B 109.5
H42A C42 H42B 109.5
C39 C42 H42C 109.5
H42A C42 H42C 109.5
H42B C42 H42C 109.5
O3 Cl1 O2 111.17(19)
O3 Cl1 O4 109.58(19)
O2 Cl1 O4 110.09(19)
O3 Cl1 O1 108.15(17)
O2 Cl1 O1 109.15(17)
O4 Cl1 O1 108.6(2)
O5 Cl2 O7 109.80(19)
O5 Cl2 O8 110.09(18)
O7 Cl2 O8 108.92(18)
O5 Cl2 O6 108.70(16)
O7 Cl2 O6 109.47(18)
O8 Cl2 O6 109.85(19)

loop_
_geom_bond_atom_site_label_1
_geom_bond_atom_site_label_2
_geom_bond_distance
N1 C1 1.327(4)
N1 C2 1.376(4)
N1 C4 1.453(4)
N2 C1 1.333(4)
N2 C3 1.378(4)
N2 C13 1.449(4)
N3 C22 1.326(4)
N3 C23 1.388(4)
N3 C25 1.445(4)
N4 C22 1.328(4)
N4 C24 1.380(4)
N4 C34 1.447(4)
C1 H1A 0.9500
C2 C3 1.347(5)
C2 H2A 0.9500
C3 H3A 0.9500
C4 C9 1.379(5)
C4 C5 1.399(5)
C5 C6 1.404(5)
C5 C10 1.499(6)
C6 C7 1.372(6)
C6 H6A 0.9500
C7 C8 1.395(5)
C7 C11 1.503(5)
C8 C9 1.400(5)
C8 H8A 0.9500
C9 C12 1.509(5)
C10 H10A 0.9800
C10 H10B 0.9800
C10 H10C 0.9800
C11 H11A 0.9800
C11 H11B 0.9800
C11 H11C 0.9800
C12 H12A 0.9800
C12 H12B 0.9800
C12 H12C 0.9800
C13 C14 1.396(5)
C13 C18 1.398(5)
C14 C15 1.392(5)
C14 C19 1.497(5)
C15 C16 1.374(5)
C15 H15A 0.9500
C16 C17 1.390(5)
C16 C20 1.514(5)
C17 C18 1.396(5)
C17 H17A 0.9500
C18 C21 1.508(5)
C19 H19A 0.9800
C19 H19B 0.9800
C19 H19C 0.9800
C20 H20A 0.9800
C20 H20B 0.9800
C20 H20C 0.9800
C21 H21A 0.9800
C21 H21B 0.9800
C21 H21C 0.9800
C22 H22A 0.9500
C23 C24 1.335(5)
C23 H23A 0.9500
C24 H24A 0.9500
C25 C30 1.375(5)
C25 C26 1.394(5)
C26 C27 1.400(5)
C26 C31 1.492(6)
C27 C28 1.371(6)
C27 H27A 0.9500
C28 C29 1.391(6)
C28 C32 1.500(6)
C29 C30 1.389(5)
C29 H29A 0.9500
C30 C33 1.516(5)
C31 H31A 0.9800
C31 H31B 0.9800
C31 H31C 0.9800
C32 H32A 0.9800
C32 H32B 0.9800
C32 H32C 0.9800
C33 H33A 0.9800
C33 H33B 0.9800
C33 H33C 0.9800
C34 C39 1.391(5)
C34 C35 1.402(5)
C35 C36 1.384(5)
C35 C40 1.507(5)
C36 C37 1.400(6)
C36 H36A 0.9500
C37 C38 1.386(5)
C37 C41 1.507(5)
C38 C39 1.393(5)
C38 H38A 0.9500
C39 C42 1.518(5)
C40 H40A 0.9800
C40 H40B 0.9800
C40 H40C 0.9800
C41 H41A 0.9800
C41 H41B 0.9800
C41 H41C 0.9800
C42 H42A 0.9800
C42 H42B 0.9800
C42 H42C 0.9800
Cl1 O3 1.428(3)
Cl1 O2 1.431(3)
Cl1 O4 1.433(3)
Cl1 O1 1.447(3)
Cl2 O5 1.435(3)
Cl2 O7 1.437(3)
Cl2 O8 1.439(3)
Cl2 O6 1.443(3)

loop_
_geom_hbond_atom_site_label_D
_geom_hbond_atom_site_label_H
_geom_hbond_atom_site_label_A
_geom_hbond_site_symmetry_A
_geom_hbond_distance_DH
_geom_hbond_distance_HA
_geom_hbond_distance_DA
_geom_hbond_angle_DHA
_geom_hbond_publ_flag
C1 H1A Cl1 . 0.95 2.92 3.639(3) 133.8 no
C1 H1A O1 . 0.95 2.16 3.078(4) 161.7 yes
C2 H2A O8 1_455 0.95 2.61 3.191(5) 119.9 yes
C3 H3A O7 1_455 0.95 2.38 3.225(5) 148.4 yes
C22 H22A Cl2 . 0.95 2.88 3.804(4) 164.6 no
C22 H22A O5 . 0.95 2.37 3.119(4) 135.9 yes
C22 H22A O6 . 0.95 2.34 3.259(4) 163.2 yes
C24 H24A Cl1 1_545 0.95 2.96 3.663(4) 131.6 no
C24 H24A O3 1_545 0.95 2.50 3.295(5) 141.4 yes

loop_
_geom_torsion_atom_site_label_1
_geom_torsion_atom_site_label_2
_geom_torsion_atom_site_label_3
_geom_torsion_atom_site_label_4
_geom_torsion
C2 N1 C1 N2 0.9(4)
C4 N1 C1 N2 -176.1(3)
C3 N2 C1 N1 -0.6(4)
C13 N2 C1 N1 -178.5(3)
C1 N1 C2 C3 -0.9(4)
C4 N1 C2 C3 176.0(3)
N1 C2 C3 N2 0.5(4)
C1 N2 C3 C2 0.0(4)
C13 N2 C3 C2 177.9(3)
C1 N1 C4 C9 82.7(4)
C2 N1 C4 C9 -93.7(4)
C1 N1 C4 C5 -97.7(4)
C2 N1 C4 C5 85.9(4)
C9 C4 C5 C6 -1.9(5)
N1 C4 C5 C6 178.5(3)
C9 C4 C5 C10 179.2(4)
N1 C4 C5 C10 -0.5(5)
C4 C5 C6 C7 0.4(6)
C10 C5 C6 C7 179.3(4)
C5 C6 C7 C8 0.6(6)
C5 C6 C7 C11 -178.8(4)
C6 C7 C8 C9 -0.2(6)
C11 C7 C8 C9 179.2(4)
C5 C4 C9 C8 2.3(5)
N1 C4 C9 C8 -178.1(3)
C5 C4 C9 C12 -178.9(3)
N1 C4 C9 C12 0.8(5)
C7 C8 C9 C4 -1.1(5)
C7 C8 C9 C12 180.0(3)
C1 N2 C13 C14 -60.9(5)
C3 N2 C13 C14 121.6(4)
C1 N2 C13 C18 118.6(4)
C3 N2 C13 C18 -58.9(5)
C18 C13 C14 C15 -0.7(5)
N2 C13 C14 C15 178.8(3)
C18 C13 C14 C19 -178.4(4)
N2 C13 C14 C19 1.0(5)
C13 C14 C15 C16 0.5(6)
C19 C14 C15 C16 178.3(4)
C14 C15 C16 C17 0.1(6)
C14 C15 C16 C20 -177.7(3)
C15 C16 C17 C18 -0.6(6)
C20 C16 C17 C18 177.2(3)
C16 C17 C18 C13 0.4(5)
C16 C17 C18 C21 -177.5(3)
C14 C13 C18 C17 0.3(5)
N2 C13 C18 C17 -179.2(3)
C14 C13 C18 C21 178.2(4)
N2 C13 C18 C21 -1.3(5)
C23 N3 C22 N4 -0.1(4)
C25 N3 C22 N4 -178.6(3)
C24 N4 C22 N3 0.0(4)
C34 N4 C22 N3 179.8(3)
C22 N3 C23 C24 0.2(4)
C25 N3 C23 C24 178.6(3)
N3 C23 C24 N4 -0.2(4)
C22 N4 C24 C23 0.1(4)
C34 N4 C24 C23 -179.6(3)
C22 N3 C25 C30 68.2(5)
C23 N3 C25 C30 -110.0(4)
C22 N3 C25 C26 -110.3(4)
C23 N3 C25 C26 71.5(5)
C30 C25 C26 C27 -3.1(5)
N3 C25 C26 C27 175.3(3)
C30 C25 C26 C31 177.2(4)
N3 C25 C26 C31 -4.4(5)
C25 C26 C27 C28 3.4(6)
C31 C26 C27 C28 -176.9(4)
C26 C27 C28 C29 -2.0(6)
C26 C27 C28 C32 178.1(4)
C27 C28 C29 C30 0.1(6)
C32 C28 C29 C30 -180.0(4)
C26 C25 C30 C29 1.4(5)
N3 C25 C30 C29 -177.0(3)
C26 C25 C30 C33 -178.9(4)
N3 C25 C30 C33 2.7(5)
C28 C29 C30 C25 0.2(6)
C28 C29 C30 C33 -179.5(4)
C22 N4 C34 C39 115.3(4)
C24 N4 C34 C39 -65.0(5)
C22 N4 C34 C35 -62.8(5)
C24 N4 C34 C35 117.0(4)
C39 C34 C35 C36 -1.5(5)
N4 C34 C35 C36 176.5(3)
C39 C34 C35 C40 -179.2(3)
N4 C34 C35 C40 -1.2(5)
C34 C35 C36 C37 0.2(5)
C40 C35 C36 C37 177.9(3)
C35 C36 C37 C38 1.8(5)
C35 C36 C37 C41 -175.4(3)
C36 C37 C38 C39 -2.7(5)
C41 C37 C38 C39 174.5(3)
C35 C34 C39 C38 0.7(5)
N4 C34 C39 C38 -177.3(3)
C35 C34 C39 C42 178.4(3)
N4 C34 C39 C42 0.4(5)
C37 C38 C39 C34 1.4(5)
C37 C38 C39 C42 -176.3(3)

_cod_database_fobs_code 1550880
